data_4002599
loop_
_publ_author_name
'Ishizawa, Nobuo'
'Asaka, Toru'
'Kudo, Tatsunari'
'Fukuda, Koichiro'
'Yasuhara, Akira'
'Abe, Nobuyuki'
'Arima, Taka-hisa'

_publ_section_title
;
 Structural Evolution of GdBaCo2O5+\d(\d = 7/18) at Elevated Temperatures
;
_journal_name_full 'Chemistry of Materials'
_journal_page_first 141114094038007
_journal_paper_doi 10.1021/cm503132e
_journal_year 2014
_chemical_formula_sum 'Ba Co2 Gd O5.389'
_chemical_formula_weight 498.7
_chemical_name_systematic ' ?'
_space_group_IT_number 123
_symmetry_cell_setting tetragonal
_symmetry_Int_Tables_number 123
_symmetry_space_group_name_Hall '-P 4 2'
_symmetry_space_group_name_H-M 'P 4/m m m'
_cell_angle_alpha 90
_cell_angle_beta 90
_cell_angle_gamma 90
_cell_formula_units_Z 9
_cell_length_a 11.67820(10)
_cell_length_b 11.67820(10)
_cell_length_c 7.52690(10)
_cell_measurement_temperature 294
_cell_volume 1026.521(18)
_diffrn_ambient_temperature 294
_diffrn_measured_fraction_theta_full 0.99
_diffrn_measured_fraction_theta_max 0.99
_diffrn_measurement_device 'four-cycle diffractometer'
_diffrn_measurement_device_type 'Bruker CCD'
_diffrn_radiation_monochromator graphite
_diffrn_radiation_probe x-ray
_diffrn_radiation_source 'X-ray tube'
_diffrn_radiation_type 'Mo K\a'
_diffrn_radiation_wavelength 0.71073
_diffrn_reflns_av_R_equivalents 0.0417
_diffrn_reflns_av_sigmaI/netI 0.029
_diffrn_reflns_limit_h_max 23
_diffrn_reflns_limit_h_min -16
_diffrn_reflns_limit_k_max 22
_diffrn_reflns_limit_k_min -22
_diffrn_reflns_limit_l_max 11
_diffrn_reflns_limit_l_min -14
_diffrn_reflns_number 15453
_diffrn_reflns_theta_full 45.07
_diffrn_reflns_theta_max 45.07
_diffrn_reflns_theta_min 1.74
_exptl_absorpt_coefficient_mu 29.937
_exptl_absorpt_correction_T_max 0.2118
_exptl_absorpt_correction_T_min 0.1521
_exptl_absorpt_correction_type multi-scan
_exptl_absorpt_process_details '(SADABS; Sheldrick, 1996)'
_exptl_crystal_density_diffrn 7.2601
_exptl_crystal_description sphere
_exptl_crystal_F_000 1954
_exptl_crystal_size_max 0.08
_exptl_crystal_size_mid 0.08
_exptl_crystal_size_min 0.08
_exptl_crystal_size_rad 0.04
_refine_diff_density_max 3.13
_refine_diff_density_min -2.92
_refine_ls_extinction_coef 370(20)
_refine_ls_extinction_method 'B-C type 1 Gaussian isotropic (Becker & Coppens, 1974)'
_refine_ls_goodness_of_fit_gt 1.82
_refine_ls_goodness_of_fit_ref 1.61
_refine_ls_number_constraints 0
_refine_ls_number_parameters 68
_refine_ls_number_reflns 2456
_refine_ls_number_restraints 0
_refine_ls_R_factor_all 0.0497
_refine_ls_R_factor_gt 0.0324
_refine_ls_shift/su_max 0.0054
_refine_ls_shift/su_mean 0.0005
_refine_ls_structure_factor_coef F
_refine_ls_weighting_details w=1/(\s^2^(F)+0.0001F^2^)
_refine_ls_weighting_scheme sigma
_refine_ls_wR_factor_gt 0.0468
_refine_ls_wR_factor_ref 0.0496
_reflns_number_gt 1729
_reflns_number_total 2456
_reflns_threshold_expression I>3\s(I)
_cod_data_source_file cm503132e_si_002.cif
_cod_data_source_block 23c-long
_cod_depositor_comments
;
The following automatic conversions were performed:

'_diffrn_radiation_probe' value 'X-ray' changed to 'x-ray' according
to /home/saulius/struct/CIF-dictionaries/IUCr/cif_core.dic dictionary
named 'cif_core.dic' version 2.4.5 from 2014-11-21.

Automatic conversion script
Id: cif_fix_values 3866 2015-08-17 15:13:47Z robertas 
;
_cod_original_sg_symbol_Hall '-P 4;-2'
_cod_original_formula_sum 'Ba1 Co2 Gd1 O5.389'
_cod_database_code 4002599

loop_
_space_group_symop_id
_space_group_symop_operation_xyz
1 x,y,z
2 -x,-y,z
3 -y,x,z
4 y,-x,z
5 -x,y,-z
6 x,-y,-z
7 y,x,-z
8 -y,-x,-z
9 -x,-y,-z
10 x,y,-z
11 y,-x,-z
12 -y,x,-z
13 x,-y,z
14 -x,y,z
15 -y,-x,z
16 y,x,z

loop_
_atom_site_label
_atom_site_type_symbol
_atom_site_fract_x
_atom_site_fract_y
_atom_site_fract_z
_atom_site_adp_type
_atom_site_U_iso_or_equiv
_atom_site_site_symmetry_multiplicity
_atom_site_occupancy
_atom_site_calc_flag
Gd1a Gd 0 0.31839(10) 0.5 Uani 0.0143(2) 4 1 d
Gd1b Gd 0.32778(4) 0.32778(4) 0.5 Uani 0.00867(7) 4 1 d
Gd1c Gd 0 0 0.5 Uani 0.01247(13) 1 1 d
Ba1a Ba 0 0.33315(3) 0 Uani 0.00642(8) 4 1 d
Ba1b Ba 0.335407(19) 0.335407(19) 0 Uani 0.00731(7) 4 1 d
Ba1c Ba 0 0 0 Uani 0.00561(12) 1 1 d
Co1a Co 0.16724(3) 0.16724(3) 0.25127(7) Uani 0.00533(12) 8 1 d
Co1b Co 0.16414(5) 0.5 0.25514(9) Uani 0.00607(14) 8 1 d
Co1c Co 0.5 0.5 0.26026(19) Uani 0.0070(2) 2 1 d
O1a O 0.1673(4) 0.5 0 Uiso 0.0107(8) 4 1 d
O1b O 0.1741(3) 0.1741(3) 0 Uiso 0.0107(7) 4 1 d
O1c O 0.5 0.5 0 Uiso 0.0083(13) 1 1 d
O2a O 0 0.5 0.3099(8) Uiso 0.0143(9) 4 1 d
O2b O 0 0.1685(3) 0.2718(6) Uiso 0.0165(6) 8 1 d
O2c O 0.16673(18) 0.33802(19) 0.2988(4) Uiso 0.0102(3) 16 1 d
O2d O 0.3324(3) 0.5 0.3068(5) Uiso 0.0113(5) 8 1 d
O3 O 0.1547(4) 0.1547(4) 0.5 Uiso 0.0159(9) 4 0.875 d

loop_
_atom_site_aniso_label
_atom_site_aniso_type_symbol
_atom_site_aniso_U_11
_atom_site_aniso_U_22
_atom_site_aniso_U_33
_atom_site_aniso_U_12
_atom_site_aniso_U_13
_atom_site_aniso_U_23
Gd1a Gd 0.0084(3) 0.0301(4) 0.0042(4) 0 0 0
Gd1b Gd 0.01033(10) 0.01033(10) 0.00535(14) 0.00111(8) 0 0
Gd1c Gd 0.01351(17) 0.01351(17) 0.0104(3) 0 0 0
Ba1a Ba 0.00636(13) 0.00605(13) 0.00685(18) 0 0 0
Ba1b Ba 0.00650(10) 0.00650(10) 0.00893(16) 0.00001(10) 0 0
Ba1c Ba 0.00557(15) 0.00557(15) 0.0057(3) 0 0 0
Co1a Co 0.00570(15) 0.00570(15) 0.0046(3) -0.00008(16) -0.00002(10) -0.00002(10)
Co1b Co 0.0068(2) 0.0055(2) 0.0059(3) 0 0.00026(17) 0
Co1c Co 0.0066(3) 0.0066(3) 0.0078(5) 0 0 0

loop_
_atom_type_symbol
_atom_type_scat_dispersion_real
_atom_type_scat_dispersion_imag
_atom_type_scat_source
Ba -0.3244 2.2819 'International Tables Vol C tables 4.2.6.8 and 6.1.1.1'
Co 0.3494 0.9721 'International Tables Vol C tables 4.2.6.8 and 6.1.1.1'
Gd -0.1653 3.9035 'International Tables Vol C tables 4.2.6.8 and 6.1.1.1'
O 0.0106 0.0060 'International Tables Vol C tables 4.2.6.8 and 6.1.1.1'

loop_
_geom_angle_atom_site_label_1
_geom_angle_atom_site_label_2
_geom_angle_atom_site_label_3
_geom_angle_site_symmetry_1
_geom_angle_site_symmetry_3
_geom_angle
O2a Gd1a O2a . 5_556 68.02(16)
O2a Gd1a O2b . . 101.53(15)
O2a Gd1a O2b . 5_556 169.55(15)
O2a Gd1a O2c . . 65.25(8)
O2a Gd1a O2c . 5_556 105.38(9)
O2a Gd1a O2c . 10_556 105.38(9)
O2a Gd1a O2c . 14_555 65.25(8)
O2a Gd1a O3 . . 127.05(9)
O2a Gd1a O3 . 3_555 127.05(9)
O2a Gd1a O2b 5_556 . 169.55(15)
O2a Gd1a O2b 5_556 5_556 101.53(15)
O2a Gd1a O2c 5_556 . 105.38(9)
O2a Gd1a O2c 5_556 5_556 65.25(8)
O2a Gd1a O2c 5_556 10_556 65.25(8)
O2a Gd1a O2c 5_556 14_555 105.38(9)
O2a Gd1a O3 5_556 . 127.05(9)
O2a Gd1a O3 5_556 3_555 127.05(9)
O2b Gd1a O2b . 5_556 88.91(14)
O2b Gd1a O2c . . 68.77(8)
O2b Gd1a O2c . 5_556 119.62(7)
O2b Gd1a O2c . 10_556 119.62(7)
O2b Gd1a O2c . 14_555 68.77(8)
O2b Gd1a O3 . . 58.75(8)
O2b Gd1a O3 . 3_555 58.75(8)
O2b Gd1a O2c 5_556 . 119.62(7)
O2b Gd1a O2c 5_556 5_556 68.77(8)
O2b Gd1a O2c 5_556 10_556 68.77(8)
O2b Gd1a O2c 5_556 14_555 119.62(7)
O2b Gd1a O3 5_556 . 58.75(8)
O2b Gd1a O3 5_556 3_555 58.75(8)
O2c Gd1a O2c . 5_556 169.38(9)
O2c Gd1a O2c . 10_556 75.37(8)
O2c Gd1a O2c . 14_555 103.62(8)
O2c Gd1a O3 . . 61.80(9)
O2c Gd1a O3 . 3_555 127.38(9)
O2c Gd1a O2c 5_556 10_556 103.62(8)
O2c Gd1a O2c 5_556 14_555 75.37(8)
O2c Gd1a O3 5_556 . 127.38(9)
O2c Gd1a O3 5_556 3_555 61.80(9)
O2c Gd1a O2c 10_556 14_555 169.38(9)
O2c Gd1a O3 10_556 . 61.80(9)
O2c Gd1a O3 10_556 3_555 127.38(9)
O2c Gd1a O3 14_555 . 127.38(9)
O2c Gd1a O3 14_555 3_555 61.80(9)
O3 Gd1a O3 . 3_555 86.76(14)
O2c Gd1b O2c . 7_556 117.99(8)
O2c Gd1b O2c . 10_556 77.57(8)
O2c Gd1b O2c . 16_555 71.62(8)
O2c Gd1b O2d . . 67.04(9)
O2c Gd1b O2d . 3_655 105.21(9)
O2c Gd1b O2d . 6_566 110.11(10)
O2c Gd1b O2d . 7_556 174.94(10)
O2c Gd1b O2c 7_556 10_556 71.62(8)
O2c Gd1b O2c 7_556 16_555 77.57(8)
O2c Gd1b O2d 7_556 . 174.94(10)
O2c Gd1b O2d 7_556 3_655 110.11(10)
O2c Gd1b O2d 7_556 6_566 105.21(9)
O2c Gd1b O2d 7_556 7_556 67.04(9)
O2c Gd1b O2c 10_556 16_555 117.99(8)
O2c Gd1b O2d 10_556 . 110.11(10)
O2c Gd1b O2d 10_556 3_655 174.94(10)
O2c Gd1b O2d 10_556 6_566 67.04(9)
O2c Gd1b O2d 10_556 7_556 105.21(9)
O2c Gd1b O2d 16_555 . 105.21(9)
O2c Gd1b O2d 16_555 3_655 67.04(9)
O2c Gd1b O2d 16_555 6_566 174.94(10)
O2c Gd1b O2d 16_555 7_556 110.11(10)
O2d Gd1b O2d . 3_655 67.76(11)
O2d Gd1b O2d . 6_566 71.71(10)
O2d Gd1b O2d . 7_556 107.92(11)
O2d Gd1b O2d 3_655 6_566 107.92(11)
O2d Gd1b O2d 3_655 7_556 71.71(10)
O2d Gd1b O2d 6_566 7_556 67.76(11)
O2b Gd1c O2b . 2_555 97.75(13)
O2b Gd1c O2b . 3_555 64.37(7)
O2b Gd1c O2b . 4_555 64.37(7)
O2b Gd1c O2b . 5_556 82.25(13)
O2b Gd1c O2b . 6_556 180.0(5)
O2b Gd1c O2b . 7_556 115.63(7)
O2b Gd1c O2b . 8_556 115.63(7)
O2b Gd1c O3 . . 57.81(8)
O2b Gd1c O3 . 2_555 122.19(8)
O2b Gd1c O3 . 3_555 57.81(8)
O2b Gd1c O3 . 4_555 122.19(8)
O2b Gd1c O2b 2_555 3_555 64.37(7)
O2b Gd1c O2b 2_555 4_555 64.37(7)
O2b Gd1c O2b 2_555 5_556 180.0(5)
O2b Gd1c O2b 2_555 6_556 82.25(13)
O2b Gd1c O2b 2_555 7_556 115.63(7)
O2b Gd1c O2b 2_555 8_556 115.63(7)
O2b Gd1c O3 2_555 . 122.19(8)
O2b Gd1c O3 2_555 2_555 57.81(8)
O2b Gd1c O3 2_555 3_555 122.19(8)
O2b Gd1c O3 2_555 4_555 57.81(8)
O2b Gd1c O2b 3_555 4_555 97.75(13)
O2b Gd1c O2b 3_555 5_556 115.63(7)
O2b Gd1c O2b 3_555 6_556 115.63(7)
O2b Gd1c O2b 3_555 7_556 180.0(5)
O2b Gd1c O2b 3_555 8_556 82.25(13)
O2b Gd1c O3 3_555 . 122.19(8)
O2b Gd1c O3 3_555 2_555 57.81(8)
O2b Gd1c O3 3_555 3_555 57.81(8)
O2b Gd1c O3 3_555 4_555 122.19(8)
O2b Gd1c O2b 4_555 5_556 115.63(7)
O2b Gd1c O2b 4_555 6_556 115.63(7)
O2b Gd1c O2b 4_555 7_556 82.25(13)
O2b Gd1c O2b 4_555 8_556 180.0(5)
O2b Gd1c O3 4_555 . 57.81(8)
O2b Gd1c O3 4_555 2_555 122.19(8)
O2b Gd1c O3 4_555 3_555 122.19(8)
O2b Gd1c O3 4_555 4_555 57.81(8)
O2b Gd1c O2b 5_556 6_556 97.75(13)
O2b Gd1c O2b 5_556 7_556 64.37(7)
O2b Gd1c O2b 5_556 8_556 64.37(7)
O2b Gd1c O3 5_556 . 57.81(8)
O2b Gd1c O3 5_556 2_555 122.19(8)
O2b Gd1c O3 5_556 3_555 57.81(8)
O2b Gd1c O3 5_556 4_555 122.19(8)
O2b Gd1c O2b 6_556 7_556 64.37(7)
O2b Gd1c O2b 6_556 8_556 64.37(7)
O2b Gd1c O3 6_556 . 122.19(8)
O2b Gd1c O3 6_556 2_555 57.81(8)
O2b Gd1c O3 6_556 3_555 122.19(8)
O2b Gd1c O3 6_556 4_555 57.81(8)
O2b Gd1c O2b 7_556 8_556 97.75(13)
O2b Gd1c O3 7_556 . 57.81(8)
O2b Gd1c O3 7_556 2_555 122.19(8)
O2b Gd1c O3 7_556 3_555 122.19(8)
O2b Gd1c O3 7_556 4_555 57.81(8)
O2b Gd1c O3 8_556 . 122.19(8)
O2b Gd1c O3 8_556 2_555 57.81(8)
O2b Gd1c O3 8_556 3_555 57.81(8)
O2b Gd1c O3 8_556 4_555 122.19(8)
O3 Gd1c O3 . 2_555 180.0(5)
O3 Gd1c O3 . 3_555 90.00(14)
O3 Gd1c O3 . 4_555 90.00(14)
O3 Gd1c O3 2_555 3_555 90.00(14)
O3 Gd1c O3 2_555 4_555 90.00(14)
O3 Gd1c O3 3_555 4_555 180.0(5)
O1a Ba1a O1a . 2_565 90.15(9)
O1a Ba1a O1b . . 87.33(9)
O1a Ba1a O1b . 3_555 177.48(9)
O1a Ba1a O2a . . 63.08(6)
O1a Ba1a O2a . 5_555 63.08(6)
O1a Ba1a O2b . . 118.93(6)
O1a Ba1a O2b . 5_555 118.93(6)
O1a Ba1a O2c . . 61.52(6)
O1a Ba1a O2c . 5_555 116.73(6)
O1a Ba1a O2c . 10_555 61.52(6)
O1a Ba1a O2c . 14_555 116.73(6)
O1a Ba1a O1b 2_565 . 177.48(9)
O1a Ba1a O1b 2_565 3_555 87.33(9)
O1a Ba1a O2a 2_565 . 63.08(6)
O1a Ba1a O2a 2_565 5_555 63.08(6)
O1a Ba1a O2b 2_565 . 118.93(6)
O1a Ba1a O2b 2_565 5_555 118.93(6)
O1a Ba1a O2c 2_565 . 116.73(6)
O1a Ba1a O2c 2_565 5_555 61.52(6)
O1a Ba1a O2c 2_565 10_555 116.73(6)
O1a Ba1a O2c 2_565 14_555 61.52(6)
O1b Ba1a O1b . 3_555 95.19(10)
O1b Ba1a O2a . . 115.62(6)
O1b Ba1a O2a . 5_555 115.62(6)
O1b Ba1a O2b . . 62.49(6)
O1b Ba1a O2b . 5_555 62.49(6)
O1b Ba1a O2c . . 61.95(6)
O1b Ba1a O2c . 5_555 119.74(6)
O1b Ba1a O2c . 10_555 61.95(6)
O1b Ba1a O2c . 14_555 119.74(6)
O1b Ba1a O2a 3_555 . 115.62(6)
O1b Ba1a O2a 3_555 5_555 115.62(6)
O1b Ba1a O2b 3_555 . 62.49(6)
O1b Ba1a O2b 3_555 5_555 62.49(6)
O1b Ba1a O2c 3_555 . 119.74(6)
O1b Ba1a O2c 3_555 5_555 61.95(6)
O1b Ba1a O2c 3_555 10_555 119.74(6)
O1b Ba1a O2c 3_555 14_555 61.95(6)
O2a Ba1a O2a . 5_555 100.25(11)
O2a Ba1a O2b . . 83.11(11)
O2a Ba1a O2b . 5_555 176.64(11)
O2a Ba1a O2c . . 53.67(6)
O2a Ba1a O2c . 5_555 124.60(6)
O2a Ba1a O2c . 10_555 124.60(6)
O2a Ba1a O2c . 14_555 53.67(6)
O2a Ba1a O2b 5_555 . 176.64(11)
O2a Ba1a O2b 5_555 5_555 83.11(11)
O2a Ba1a O2c 5_555 . 124.60(6)
O2a Ba1a O2c 5_555 5_555 53.67(6)
O2a Ba1a O2c 5_555 10_555 53.67(6)
O2a Ba1a O2c 5_555 14_555 124.60(6)
O2b Ba1a O2b . 5_555 93.54(12)
O2b Ba1a O2c . . 57.48(7)
O2b Ba1a O2c . 5_555 124.32(7)
O2b Ba1a O2c . 10_555 124.32(7)
O2b Ba1a O2c . 14_555 57.48(7)
O2b Ba1a O2c 5_555 . 124.32(7)
O2b Ba1a O2c 5_555 5_555 57.48(7)
O2b Ba1a O2c 5_555 10_555 57.48(7)
O2b Ba1a O2c 5_555 14_555 124.32(7)
O2c Ba1a O2c . 5_555 177.81(6)
O2c Ba1a O2c . 10_555 98.21(6)
O2c Ba1a O2c . 14_555 81.75(6)
O2c Ba1a O2c 5_555 10_555 81.75(6)
O2c Ba1a O2c 5_555 14_555 98.21(6)
O2c Ba1a O2c 10_555 14_555 177.81(6)
O1a Ba1b O1a . 3_655 178.79(9)
O1a Ba1b O1b . . 89.39(10)
O1a Ba1b O1c . . 90.61(7)
O1a Ba1b O2c . . 61.45(6)
O1a Ba1b O2c . 7_555 117.92(6)
O1a Ba1b O2c . 10_555 61.45(6)
O1a Ba1b O2c . 16_555 117.92(6)
O1a Ba1b O2d . . 62.88(7)
O1a Ba1b O2d . 3_655 117.72(7)
O1a Ba1b O2d . 6_565 62.88(7)
O1a Ba1b O2d . 7_555 117.72(7)
O1a Ba1b O1b 3_655 . 89.39(10)
O1a Ba1b O1c 3_655 . 90.61(7)
O1a Ba1b O2c 3_655 . 117.92(6)
O1a Ba1b O2c 3_655 7_555 61.45(6)
O1a Ba1b O2c 3_655 10_555 117.92(6)
O1a Ba1b O2c 3_655 16_555 61.45(6)
O1a Ba1b O2d 3_655 . 117.72(7)
O1a Ba1b O2d 3_655 3_655 62.88(7)
O1a Ba1b O2d 3_655 6_565 117.72(7)
O1a Ba1b O2d 3_655 7_555 62.88(7)
O1b Ba1b O1c . . 180.0(5)
O1b Ba1b O2c . . 62.70(6)
O1b Ba1b O2c . 7_555 62.70(6)
O1b Ba1b O2c . 10_555 62.70(6)
O1b Ba1b O2c . 16_555 62.70(6)
O1b Ba1b O2d . . 116.37(7)
O1b Ba1b O2d . 3_655 116.37(7)
O1b Ba1b O2d . 6_565 116.37(7)
O1b Ba1b O2d . 7_555 116.37(7)
O1c Ba1b O2c . . 117.30(4)
O1c Ba1b O2c . 7_555 117.30(4)
O1c Ba1b O2c . 10_555 117.30(4)
O1c Ba1b O2c . 16_555 117.30(4)
O1c Ba1b O2d . . 63.63(6)
O1c Ba1b O2d . 3_655 63.63(6)
O1c Ba1b O2d . 6_565 63.63(6)
O1c Ba1b O2d . 7_555 63.63(6)
O2c Ba1b O2c . 7_555 125.40(6)
O2c Ba1b O2c . 10_555 97.57(7)
O2c Ba1b O2c . 16_555 56.47(6)
O2c Ba1b O2d . . 53.68(7)
O2c Ba1b O2d . 3_655 80.99(7)
O2c Ba1b O2d . 6_565 124.33(7)
O2c Ba1b O2d . 7_555 178.56(7)
O2c Ba1b O2c 7_555 10_555 56.47(6)
O2c Ba1b O2c 7_555 16_555 97.57(7)
O2c Ba1b O2d 7_555 . 178.56(7)
O2c Ba1b O2d 7_555 3_655 124.33(7)
O2c Ba1b O2d 7_555 6_565 80.99(7)
O2c Ba1b O2d 7_555 7_555 53.68(7)
O2c Ba1b O2c 10_555 16_555 125.40(6)
O2c Ba1b O2d 10_555 . 124.33(7)
O2c Ba1b O2d 10_555 3_655 178.56(7)
O2c Ba1b O2d 10_555 6_565 53.68(7)
O2c Ba1b O2d 10_555 7_555 80.99(7)
O2c Ba1b O2d 16_555 . 80.99(7)
O2c Ba1b O2d 16_555 3_655 53.68(7)
O2c Ba1b O2d 16_555 6_565 178.56(7)
O2c Ba1b O2d 16_555 7_555 124.33(7)
O2d Ba1b O2d . 3_655 54.84(8)
O2d Ba1b O2d . 6_565 100.45(7)
O2d Ba1b O2d . 7_555 127.27(8)
O2d Ba1b O2d 3_655 6_565 127.27(8)
O2d Ba1b O2d 3_655 7_555 100.45(7)
O2d Ba1b O2d 6_565 7_555 54.84(8)
O1b Ba1c O1b . 2_555 180.0(5)
O1b Ba1c O1b . 3_555 90.00(9)
O1b Ba1c O1b . 4_555 90.00(9)
O1b Ba1c O2b . . 60.65(6)
O1b Ba1c O2b . 2_555 119.35(6)
O1b Ba1c O2b . 3_555 119.35(6)
O1b Ba1c O2b . 4_555 60.65(6)
O1b Ba1c O2b . 5_555 60.65(6)
O1b Ba1c O2b . 6_555 119.35(6)
O1b Ba1c O2b . 7_555 60.65(6)
O1b Ba1c O2b . 8_555 119.35(6)
O1b Ba1c O1b 2_555 3_555 90.00(9)
O1b Ba1c O1b 2_555 4_555 90.00(9)
O1b Ba1c O2b 2_555 . 119.35(6)
O1b Ba1c O2b 2_555 2_555 60.65(6)
O1b Ba1c O2b 2_555 3_555 60.65(6)
O1b Ba1c O2b 2_555 4_555 119.35(6)
O1b Ba1c O2b 2_555 5_555 119.35(6)
O1b Ba1c O2b 2_555 6_555 60.65(6)
O1b Ba1c O2b 2_555 7_555 119.35(6)
O1b Ba1c O2b 2_555 8_555 60.65(6)
O1b Ba1c O1b 3_555 4_555 180.0(5)
O1b Ba1c O2b 3_555 . 60.65(6)
O1b Ba1c O2b 3_555 2_555 119.35(6)
O1b Ba1c O2b 3_555 3_555 60.65(6)
O1b Ba1c O2b 3_555 4_555 119.35(6)
O1b Ba1c O2b 3_555 5_555 60.65(6)
O1b Ba1c O2b 3_555 6_555 119.35(6)
O1b Ba1c O2b 3_555 7_555 119.35(6)
O1b Ba1c O2b 3_555 8_555 60.65(6)
O1b Ba1c O2b 4_555 . 119.35(6)
O1b Ba1c O2b 4_555 2_555 60.65(6)
O1b Ba1c O2b 4_555 3_555 119.35(6)
O1b Ba1c O2b 4_555 4_555 60.65(6)
O1b Ba1c O2b 4_555 5_555 119.35(6)
O1b Ba1c O2b 4_555 6_555 60.65(6)
O1b Ba1c O2b 4_555 7_555 60.65(6)
O1b Ba1c O2b 4_555 8_555 119.35(6)
O2b Ba1c O2b . 2_555 87.77(12)
O2b Ba1c O2b . 3_555 58.71(7)
O2b Ba1c O2b . 4_555 58.71(7)
O2b Ba1c O2b . 5_555 92.23(12)
O2b Ba1c O2b . 6_555 180.0(5)
O2b Ba1c O2b . 7_555 121.29(7)
O2b Ba1c O2b . 8_555 121.29(7)
O2b Ba1c O2b 2_555 3_555 58.71(7)
O2b Ba1c O2b 2_555 4_555 58.71(7)
O2b Ba1c O2b 2_555 5_555 180.0(5)
O2b Ba1c O2b 2_555 6_555 92.23(12)
O2b Ba1c O2b 2_555 7_555 121.29(7)
O2b Ba1c O2b 2_555 8_555 121.29(7)
O2b Ba1c O2b 3_555 4_555 87.77(12)
O2b Ba1c O2b 3_555 5_555 121.29(7)
O2b Ba1c O2b 3_555 6_555 121.29(7)
O2b Ba1c O2b 3_555 7_555 180.0(5)
O2b Ba1c O2b 3_555 8_555 92.23(12)
O2b Ba1c O2b 4_555 5_555 121.29(7)
O2b Ba1c O2b 4_555 6_555 121.29(7)
O2b Ba1c O2b 4_555 7_555 92.23(12)
O2b Ba1c O2b 4_555 8_555 180.0(5)
O2b Ba1c O2b 5_555 6_555 87.77(12)
O2b Ba1c O2b 5_555 7_555 58.71(7)
O2b Ba1c O2b 5_555 8_555 58.71(7)
O2b Ba1c O2b 6_555 7_555 58.71(7)
O2b Ba1c O2b 6_555 8_555 58.71(7)
O2b Ba1c O2b 7_555 8_555 87.77(12)
O1b Co1a O2b . . 96.92(16)
O1b Co1a O2b . 4_555 96.92(16)
O1b Co1a O2c . . 97.74(12)
O1b Co1a O2c . 16_555 97.74(12)
O1b Co1a O3 . . 177.12(16)
O2b Co1a O2b . 4_555 90.49(16)
O2b Co1a O2c . . 88.62(13)
O2b Co1a O2c . 16_555 165.31(15)
O2b Co1a O3 . . 81.07(18)
O2b Co1a O2c 4_555 . 165.31(15)
O2b Co1a O2c 4_555 16_555 88.62(13)
O2b Co1a O3 4_555 . 81.07(18)
O2c Co1a O2c . 16_555 88.55(9)
O2c Co1a O3 . . 84.31(15)
O2c Co1a O3 16_555 . 84.31(15)
O1a Co1b O2a . . 103.2(2)
O1a Co1b O2c . . 99.84(8)
O1a Co1b O2c . 13_565 99.84(8)
O1a Co1b O2d . . 100.10(17)
O2a Co1b O2c . . 88.82(7)
O2a Co1b O2c . 13_565 88.82(7)
O2a Co1b O2d . . 156.7(2)
O2c Co1b O2c . 13_565 160.20(12)
O2c Co1b O2d . . 87.21(7)
O2c Co1b O2d 13_565 . 87.21(7)
O1c Co1c O2d . . 100.15(12)
O1c Co1c O2d . 2_665 100.15(12)
O1c Co1c O2d . 3_655 100.15(12)
O1c Co1c O2d . 4_565 100.15(12)
O2d Co1c O2d . 2_665 159.70(17)
O2d Co1c O2d . 3_655 88.22(3)
O2d Co1c O2d . 4_565 88.22(3)
O2d Co1c O2d 2_665 3_655 88.22(3)
O2d Co1c O2d 2_665 4_565 88.22(3)
O2d Co1c O2d 3_655 4_565 159.70(17)

loop_
_geom_bond_atom_site_label_1
_geom_bond_atom_site_label_2
_geom_bond_site_symmetry_2
_geom_bond_distance
Gd1a O2a . 2.558(4)
Gd1a O2a 5_556 2.558(4)
Gd1a O2b . 2.453(4)
Gd1a O2b 5_556 2.453(4)
Gd1a O2c . 2.477(2)
Gd1a O2c 5_556 2.477(2)
Gd1a O2c 10_556 2.477(2)
Gd1a O2c 14_555 2.477(2)
Gd1a O3 . 2.630(4)
Gd1a O3 3_555 2.630(4)
Gd1b O2c . 2.418(2)
Gd1b O2c 7_556 2.418(2)
Gd1b O2c 10_556 2.418(2)
Gd1b O2c 16_555 2.418(2)
Gd1b O2d . 2.482(2)
Gd1b O2d 3_655 2.482(2)
Gd1b O2d 6_566 2.482(2)
Gd1b O2d 7_556 2.482(2)
Gd1c O2b . 2.612(4)
Gd1c O2b 2_555 2.612(4)
Gd1c O2b 3_555 2.612(4)
Gd1c O2b 4_555 2.612(4)
Gd1c O2b 5_556 2.612(4)
Gd1c O2b 6_556 2.612(4)
Gd1c O2b 7_556 2.612(4)
Gd1c O2b 8_556 2.612(4)
Gd1c O3 . 2.555(4)
Gd1c O3 2_555 2.555(4)
Gd1c O3 3_555 2.555(4)
Gd1c O3 4_555 2.555(4)
Ba1a O1a . 2.759(3)
Ba1a O1a 2_565 2.759(3)
Ba1a O1b . 2.754(3)
Ba1a O1b 3_555 2.754(3)
Ba1a O2a . 3.039(5)
Ba1a O2a 5_555 3.039(5)
Ba1a O2b . 2.808(4)
Ba1a O2b 5_555 2.808(4)
Ba1a O2c . 2.975(2)
Ba1a O2c 5_555 2.975(2)
Ba1a O2c 10_555 2.975(2)
Ba1a O2c 14_555 2.975(2)
Ba1b O1a . 2.748(3)
Ba1b O1a 3_655 2.748(3)
Ba1b O1b . 2.664(3)
Ba1b O1c . 2.7183(2)
Ba1b O2c . 2.990(2)
Ba1b O2c 7_555 2.990(2)
Ba1b O2c 10_555 2.990(2)
Ba1b O2c 16_555 2.990(2)
Ba1b O2d . 3.005(3)
Ba1b O2d 3_655 3.005(3)
Ba1b O2d 6_565 3.005(3)
Ba1b O2d 7_555 3.005(3)
Ba1c O1b . 2.876(3)
Ba1c O1b 2_555 2.876(3)
Ba1c O1b 3_555 2.876(3)
Ba1c O1b 4_555 2.876(3)
Ba1c O2b . 2.838(4)
Ba1c O2b 2_555 2.838(4)
Ba1c O2b 3_555 2.838(4)
Ba1c O2b 4_555 2.838(4)
Ba1c O2b 5_555 2.838(4)
Ba1c O2b 6_555 2.838(4)
Ba1c O2b 7_555 2.838(4)
Ba1c O2b 8_555 2.838(4)
Co1a O1b . 1.8947(6)
Co1a O2b . 1.9592(5)
Co1a O2b 4_555 1.9592(5)
Co1a O2c . 2.026(2)
Co1a O2c 16_555 2.026(2)
Co1a O3 . 1.8836(7)
Co1b O1a . 1.9208(7)
Co1b O2a . 1.9607(14)
Co1b O2c . 1.920(2)
Co1b O2c 13_565 1.920(2)
Co1b O2d . 2.003(4)
Co1c O1c . 1.9590(15)
Co1c O2d . 1.988(3)
Co1c O2d 2_665 1.988(3)
Co1c O2d 3_655 1.988(3)
Co1c O2d 4_565 1.988(3)

loop_
_jana_atom_site_adp_c_label
_jana_atom_site_adp_c_type_symbol
_jana_atom_site_adp_c_111
_jana_atom_site_adp_c_112
_jana_atom_site_adp_c_113
_jana_atom_site_adp_c_122
_jana_atom_site_adp_c_123
_jana_atom_site_adp_c_133
_jana_atom_site_adp_c_222
_jana_atom_site_adp_c_223
_jana_atom_site_adp_c_233
_jana_atom_site_adp_c_333
Gd1a Gd 0 0.00048(3) 0 0 0 0 0.00523(14) 0 -0.00013(7) 0
Gd1b Gd 0.00032(3) 0.000128(15) 0 0.000128(15) 0 -0.00001(4) 0.00032(3) 0 -0.00001(4) 0

loop_
_jana_atom_site_adp_d_label
_jana_atom_site_adp_d_type_symbol
_jana_atom_site_adp_d_1111
_jana_atom_site_adp_d_1112
_jana_atom_site_adp_d_1113
_jana_atom_site_adp_d_1122
_jana_atom_site_adp_d_1123
_jana_atom_site_adp_d_1133
_jana_atom_site_adp_d_1222
_jana_atom_site_adp_d_1223
_jana_atom_site_adp_d_1233
_jana_atom_site_adp_d_1333
_jana_atom_site_adp_d_2222
_jana_atom_site_adp_d_2223
_jana_atom_site_adp_d_2233
_jana_atom_site_adp_d_2333
_jana_atom_site_adp_d_3333
Gd1a Gd 0.00006(2) 0 0 0.000041(10) 0 -0.000068(17) 0 0 0 0 0.00087(6) 0 -0.00012(3) 0 -0.00006(13)
